data_4108619
loop_
_publ_author_name
'Claudio Gandolfi'
'Christian Moitzi'
'Peter Schurtenberger'
'Grace G. Morgan'
'Martin Albrecht'

_publ_section_title
;
 Improved Cooperativity of Spin-Labile Iron(III) Centers by Self-Assembly
 in Solution
;
_journal_name_full 'Journal of the American Chemical Society'
_journal_page_first 14434
_journal_page_last 14435
_journal_paper_doi 10.1021/ja806611y
_journal_volume 130
_journal_year 2008
_chemical_formula_moiety 'C36 H56 Fe N4 O4 , F6 P, 0.5(C3 H6 O)'
_chemical_formula_sum 'C37.5 H59 F6 Fe N4 O4.5 P'
_chemical_formula_weight 838.71
_chemical_name_systematic
; 
 ? 
;
_space_group_IT_number 2
_symmetry_cell_setting triclinic
_symmetry_space_group_name_Hall '-P 1'
_symmetry_space_group_name_H-M 'P -1'
_atom_sites_solution_hydrogens geom
_atom_sites_solution_primary direct
_atom_sites_solution_secondary difmap
_audit_creation_method SHELXL-97
_cell_angle_alpha 105.153(6)
_cell_angle_beta 93.630(7)
_cell_angle_gamma 94.286(6)
_cell_formula_units_Z 4
_cell_length_a 11.1076(7)
_cell_length_b 14.3788(10)
_cell_length_c 26.760(2)
_cell_measurement_reflns_used 22898
_cell_measurement_temperature 173(2)
_cell_measurement_theta_max 25.99
_cell_measurement_theta_min 1.47
_cell_volume 4098.5(5)
_computing_cell_refinement 'X-Area V1.35'
_computing_data_collection 'X-Area V1.35 (Stoe & Cie, 2006)'
_computing_data_reduction 'X-RED32 V1.31 (Stoe & Cie, 2006)'
_computing_molecular_graphics 'PLATON  (Spek, 2003)'
_computing_publication_material SHELXL-97
_computing_structure_refinement 'SHELXL-97 (Sheldrick, 2008)'
_computing_structure_solution 'SHELXS-97 (Sheldrick, 2008)'
_diffrn_ambient_temperature 173(2)
_diffrn_detector_area_resol_mean 6.67
_diffrn_measured_fraction_theta_full 0.992
_diffrn_measured_fraction_theta_max 0.992
_diffrn_measurement_device_type 'STOE IPDS-2'
_diffrn_measurement_method 'phi + omega scans'
_diffrn_radiation_monochromator graphite
_diffrn_radiation_source 'fine-focus sealed tube'
_diffrn_radiation_type MoK\a
_diffrn_radiation_wavelength 0.71073
_diffrn_reflns_av_R_equivalents 0.0962
_diffrn_reflns_av_sigmaI/netI 0.1081
_diffrn_reflns_limit_h_max 12
_diffrn_reflns_limit_h_min -13
_diffrn_reflns_limit_k_max 17
_diffrn_reflns_limit_k_min -17
_diffrn_reflns_limit_l_max 32
_diffrn_reflns_limit_l_min -32
_diffrn_reflns_number 41400
_diffrn_reflns_theta_full 25.69
_diffrn_reflns_theta_max 25.69
_diffrn_reflns_theta_min 1.47
_diffrn_standards_decay_% 0
_diffrn_standards_number 0
_exptl_absorpt_coefficient_mu 0.478
_exptl_absorpt_correction_T_max 0.9792
_exptl_absorpt_correction_T_min 0.5739
_exptl_absorpt_correction_type multi-scan
_exptl_absorpt_process_details 'MULscanABS in PLATON; Spek, 2003)'
_exptl_crystal_colour dark_brown
_exptl_crystal_density_diffrn 1.359
_exptl_crystal_density_meas ?
_exptl_crystal_description lath
_exptl_crystal_F_000 1772
_exptl_crystal_size_max 0.50
_exptl_crystal_size_mid 0.14
_exptl_crystal_size_min 0.03
_refine_diff_density_max 0.853
_refine_diff_density_min -0.826
_refine_diff_density_rms 0.067
_refine_ls_extinction_method none
_refine_ls_goodness_of_fit_ref 0.921
_refine_ls_hydrogen_treatment constr
_refine_ls_matrix_type full
_refine_ls_number_parameters 1019
_refine_ls_number_reflns 15468
_refine_ls_number_restraints 11
_refine_ls_restrained_S_all 0.930
_refine_ls_R_factor_all 0.1113
_refine_ls_R_factor_gt 0.0590
_refine_ls_shift/su_max 0.028
_refine_ls_shift/su_mean 0.001
_refine_ls_structure_factor_coef Fsqd
_refine_ls_weighting_details 'calc w=1/[\s^2^(Fo^2^)+(0.0696P)^2^] where P=(Fo^2^+2Fc^2^)/3'
_refine_ls_weighting_scheme calc
_refine_ls_wR_factor_gt 0.1315
_refine_ls_wR_factor_ref 0.1487
_reflns_number_gt 8977
_reflns_number_total 15468
_reflns_threshold_expression I>2\s(I)
_cod_data_source_file ja806611y_si_002.cif
_cod_data_source_block 3c
_cod_depositor_comments
;
The following automatic conversions were performed:

'_exptl_crystal_density_meas' value 'none' was changed to '?' - the
value is perceived as not measured.

Automatic conversion script
Id: cif_fix_values 3008 2015-01-20 13:52:24Z robertas 
;
_cod_original_formula_sum 'C37.50 H59 F6 Fe N4 O4.50 P'
_cod_database_code 4108619

loop_
_symmetry_equiv_pos_site_id
_symmetry_equiv_pos_as_xyz
1 x,y,z
2 -x,-y,-z

loop_
_atom_site_aniso_label
_atom_site_aniso_U_11
_atom_site_aniso_U_22
_atom_site_aniso_U_33
_atom_site_aniso_U_23
_atom_site_aniso_U_13
_atom_site_aniso_U_12
Fe2 0.0219(3) 0.0287(3) 0.0357(3) 0.0099(2) -0.0008(2) 0.0004(2)
O11 0.0213(13) 0.0455(16) 0.0467(15) 0.0198(13) -0.0003(11) -0.0006(12)
O12 0.0387(17) 0.0524(18) 0.0486(17) 0.0250(15) -0.0036(13) 0.0061(14)
O13 0.0209(13) 0.0321(14) 0.0464(15) 0.0059(12) 0.0016(11) -0.0004(11)
O14 0.0311(15) 0.0359(16) 0.0583(18) 0.0011(14) 0.0043(13) 0.0060(13)
N11 0.0288(17) 0.0319(17) 0.0304(16) 0.0086(14) 0.0030(13) 0.0000(14)
N12 0.0304(17) 0.0268(17) 0.0389(17) 0.0084(14) 0.0009(14) 0.0063(14)
N13 0.0300(18) 0.0265(17) 0.051(2) 0.0107(15) 0.0017(15) 0.0046(14)
N14 0.0281(17) 0.0281(17) 0.0444(18) 0.0088(14) -0.0013(14) -0.0028(14)
C37 0.027(2) 0.040(2) 0.0280(19) 0.0100(17) -0.0015(15) 0.0047(17)
C38 0.027(2) 0.040(2) 0.038(2) 0.0143(18) 0.0004(16) 0.0005(17)
C39 0.037(2) 0.039(2) 0.034(2) 0.0111(18) -0.0004(17) 0.0069(19)
C40 0.028(2) 0.052(3) 0.040(2) 0.013(2) 0.0001(17) 0.0079(19)
C41 0.024(2) 0.049(3) 0.040(2) 0.0128(19) -0.0019(17) -0.0013(18)
C42 0.025(2) 0.038(2) 0.033(2) 0.0080(17) -0.0008(16) -0.0005(17)
C43 0.0213(19) 0.041(2) 0.0300(19) 0.0067(17) 0.0023(15) -0.0045(17)
C44 0.028(2) 0.036(2) 0.043(2) 0.0154(18) 0.0006(17) -0.0046(17)
C45 0.030(2) 0.038(2) 0.043(2) 0.0135(18) 0.0069(17) -0.0010(18)
C46 0.040(2) 0.044(2) 0.035(2) 0.0046(18) -0.0060(18) 0.0036(19)
C47 0.056(3) 0.036(2) 0.043(2) -0.0026(19) -0.003(2) 0.009(2)
C48 0.040(2) 0.033(2) 0.070(3) 0.015(2) 0.001(2) -0.002(2)
C49 0.035(2) 0.028(2) 0.063(3) 0.010(2) -0.002(2) -0.0024(18)
C50 0.022(2) 0.035(2) 0.044(2) 0.0108(18) -0.0023(16) -0.0031(17)
C51 0.0233(19) 0.035(2) 0.040(2) 0.0116(17) 0.0002(16) -0.0032(17)
C52 0.023(2) 0.042(2) 0.046(2) 0.0047(19) -0.0024(17) -0.0025(18)
C53 0.028(2) 0.045(3) 0.046(2) 0.010(2) 0.0013(18) 0.0049(19)
C54 0.033(2) 0.030(2) 0.039(2) 0.0051(17) 0.0087(17) 0.0026(17)
C55 0.0213(19) 0.032(2) 0.041(2) 0.0070(17) 0.0020(16) -0.0008(16)
C56 0.0173(18) 0.035(2) 0.038(2) 0.0139(17) 0.0020(15) -0.0019(16)
C57 0.043(2) 0.043(2) 0.038(2) 0.0126(19) 0.0025(18) 0.007(2)
C58 0.047(3) 0.044(2) 0.033(2) 0.0118(19) 0.0019(18) 0.007(2)
C59 0.053(3) 0.047(3) 0.041(2) 0.013(2) 0.002(2) 0.011(2)
C60 0.059(3) 0.046(3) 0.041(2) 0.011(2) 0.000(2) 0.001(2)
C61 0.072(4) 0.047(3) 0.060(3) 0.015(2) 0.011(3) 0.001(3)
C62 0.111(5) 0.043(3) 0.046(3) 0.008(2) 0.003(3) -0.009(3)
C63 0.142(7) 0.056(4) 0.099(5) 0.023(3) 0.050(5) -0.015(4)
C64 0.40(2) 0.124(8) 0.097(6) 0.021(6) 0.049(9) -0.087(11)
C65 0.047(2) 0.039(2) 0.079(3) -0.007(2) -0.005(2) 0.0045(19)
C66A 0.047(2) 0.039(2) 0.079(3) -0.007(2) -0.005(2) 0.0045(19)
C66B 0.047(2) 0.039(2) 0.079(3) -0.007(2) -0.005(2) 0.0045(19)
C67A 0.081(4) 0.113(4) 0.086(3) 0.014(3) 0.022(3) 0.014(3)
C67B 0.081(4) 0.113(4) 0.086(3) 0.014(3) 0.022(3) 0.014(3)
C68A 0.081(4) 0.113(4) 0.086(3) 0.014(3) 0.022(3) 0.014(3)
C68B 0.081(4) 0.113(4) 0.086(3) 0.014(3) 0.022(3) 0.014(3)
C69 0.081(4) 0.113(4) 0.086(3) 0.014(3) 0.022(3) 0.014(3)
C70 0.067(4) 0.120(6) 0.119(6) 0.011(5) 0.037(4) 0.008(4)
C71 0.261(16) 0.147(10) 0.136(8) 0.021(8) 0.071(9) -0.072(10)
C72 0.193(11) 0.106(7) 0.165(9) 0.059(7) -0.025(8) 0.019(7)
Fe1 0.0231(3) 0.0279(3) 0.0358(3) 0.0090(2) 0.0012(2) 0.0001(2)
O1 0.0203(13) 0.0433(16) 0.0425(15) 0.0190(13) -0.0024(11) -0.0026(12)
O2 0.0341(16) 0.0482(17) 0.0494(16) 0.0282(14) -0.0013(13) 0.0006(13)
O3 0.0222(14) 0.0347(15) 0.0457(15) 0.0017(12) -0.0023(11) 0.0027(12)
O4 0.0317(16) 0.0400(17) 0.068(2) 0.0029(15) 0.0067(14) 0.0051(13)
N1 0.0286(17) 0.0278(17) 0.0400(18) 0.0092(14) 0.0068(14) 0.0009(14)
N2 0.0294(17) 0.0270(17) 0.0425(18) 0.0106(14) -0.0010(14) 0.0013(14)
N3 0.0308(17) 0.0268(17) 0.0399(18) 0.0111(14) 0.0014(14) 0.0040(14)
N4 0.0307(17) 0.0278(17) 0.0340(16) 0.0096(14) 0.0023(13) 0.0020(14)
C1 0.027(2) 0.032(2) 0.0290(19) 0.0043(16) 0.0008(15) -0.0003(16)
C2 0.025(2) 0.034(2) 0.0329(19) 0.0114(17) 0.0018(15) -0.0033(16)
C3 0.038(2) 0.036(2) 0.034(2) 0.0120(18) 0.0024(17) 0.0022(18)
C4 0.026(2) 0.051(3) 0.052(2) 0.022(2) -0.0022(18) 0.0049(19)
C5 0.025(2) 0.045(2) 0.051(2) 0.018(2) 0.0032(18) -0.0018(18)
C6 0.025(2) 0.034(2) 0.035(2) 0.0117(17) 0.0039(16) 0.0024(16)
C7 0.023(2) 0.036(2) 0.045(2) 0.0111(18) 0.0017(17) 0.0014(17)
C8 0.031(2) 0.027(2) 0.054(2) 0.0143(18) 0.0024(18) -0.0049(17)
C9 0.034(2) 0.025(2) 0.059(3) 0.0168(19) 0.0025(19) -0.0021(17)
C10 0.046(2) 0.040(2) 0.039(2) 0.0131(19) 0.0090(19) 0.002(2)
C11 0.048(3) 0.034(2) 0.036(2) 0.0094(18) 0.0063(18) 0.0031(19)
C12 0.040(2) 0.025(2) 0.043(2) 0.0103(17) 0.0007(18) 0.0062(18)
C13 0.038(2) 0.025(2) 0.037(2) 0.0067(16) -0.0018(17) -0.0048(17)
C14 0.028(2) 0.036(2) 0.038(2) 0.0092(17) -0.0011(17) -0.0056(18)
C15 0.023(2) 0.039(2) 0.040(2) 0.0112(18) 0.0038(16) 0.0008(17)
C16 0.024(2) 0.047(3) 0.054(3) 0.009(2) 0.0048(18) -0.0027(19)
C17 0.025(2) 0.046(3) 0.062(3) 0.005(2) 0.0053(19) 0.0051(19)
C18 0.035(2) 0.035(2) 0.051(2) 0.0075(19) 0.0084(19) 0.0054(19)
C19 0.027(2) 0.036(2) 0.040(2) 0.0053(18) 0.0061(17) -0.0007(17)
C20 0.0224(19) 0.035(2) 0.0311(19) 0.0061(16) 0.0054(15) 0.0019(16)
C21 0.038(2) 0.045(2) 0.037(2) 0.0155(19) 0.0049(18) 0.0024(19)
C22 0.049(3) 0.046(3) 0.035(2) 0.0153(19) -0.0007(19) -0.002(2)
C23 0.057(3) 0.040(2) 0.033(2) 0.0117(18) 0.0096(19) 0.007(2)
C24 0.068(3) 0.047(3) 0.034(2) 0.013(2) 0.002(2) -0.002(2)
C25 0.070(3) 0.050(3) 0.047(3) 0.018(2) 0.019(2) 0.006(2)
C26 0.084(4) 0.047(3) 0.042(2) 0.017(2) 0.005(2) -0.009(3)
C27 0.091(4) 0.050(3) 0.074(3) 0.021(3) 0.032(3) -0.005(3)
C28 0.145(6) 0.068(4) 0.063(3) 0.024(3) 0.019(4) -0.024(4)
C29 0.044(3) 0.035(2) 0.062(3) 0.009(2) 0.004(2) -0.002(2)
C30 0.062(3) 0.042(3) 0.060(3) 0.014(2) 0.009(2) 0.010(2)
C31 0.060(3) 0.050(3) 0.058(3) 0.014(2) 0.002(2) 0.006(2)
C32 0.081(4) 0.050(3) 0.060(3) 0.013(2) 0.007(3) 0.022(3)
C33 0.095(4) 0.058(3) 0.055(3) 0.007(3) 0.002(3) 0.016(3)
C34 0.082(4) 0.063(3) 0.060(3) 0.010(3) 0.002(3) 0.023(3)
C35 0.119(6) 0.112(6) 0.087(5) 0.014(4) 0.031(4) 0.034(5)
C36 0.130(7) 0.094(6) 0.130(6) -0.018(5) 0.027(5) 0.053(5)
P2 0.0393(6) 0.0380(6) 0.0495(6) 0.0113(5) 0.0069(5) 0.0025(5)
F7 0.103(6) 0.033(3) 0.085(5) 0.002(3) 0.022(4) 0.025(3)
F8 0.082(5) 0.070(4) 0.058(3) 0.016(3) 0.025(3) 0.007(3)
F9 0.148(8) 0.027(4) 0.099(7) 0.027(4) 0.006(5) -0.016(4)
F10 0.069(5) 0.079(5) 0.083(5) -0.004(3) -0.023(4) 0.020(4)
F11 0.052(4) 0.099(6) 0.121(8) 0.012(5) -0.040(4) -0.009(4)
F12 0.120(7) 0.156(9) 0.103(6) 0.034(6) 0.083(6) 0.001(7)
F13 0.051(5) 0.123(9) 0.100(8) 0.027(6) -0.003(5) -0.045(5)
F14 0.108(13) 0.121(14) 0.143(15) -0.084(12) -0.052(10) 0.081(11)
F15 0.179(13) 0.107(8) 0.085(7) 0.033(6) -0.068(8) -0.002(9)
F16 0.031(5) 0.164(13) 0.25(2) 0.111(14) 0.037(8) -0.013(6)
F17 0.179(18) 0.205(15) 0.107(9) 0.121(10) -0.029(10) -0.004(13)
F18 0.126(12) 0.126(15) 0.135(14) -0.073(11) -0.025(10) 0.081(11)
O80 0.045(2) 0.084(3) 0.069(2) 0.036(2) -0.0144(17) 0.0003(18)
C81 0.037(2) 0.050(3) 0.049(2) 0.029(2) -0.001(2) -0.002(2)
C82 0.046(3) 0.047(3) 0.064(3) 0.015(2) -0.003(2) 0.002(2)
C83 0.069(3) 0.053(3) 0.064(3) 0.021(3) 0.016(3) 0.006(3)
P1 0.0305(6) 0.0362(6) 0.0470(6) 0.0062(5) 0.0067(5) -0.0012(5)
F1 0.0334(13) 0.0521(15) 0.0640(16) 0.0004(13) 0.0163(12) -0.0061(12)
F2 0.0446(15) 0.0707(19) 0.0762(18) 0.0266(15) 0.0296(14) 0.0147(14)
F3 0.0684(18) 0.0357(14) 0.0674(17) 0.0099(12) 0.0155(14) 0.0060(13)
F4 0.0614(18) 0.0626(17) 0.0569(16) 0.0179(13) -0.0039(13) 0.0130(14)
F5 0.0659(19) 0.0357(15) 0.102(2) 0.0037(15) 0.0241(17) -0.0078(14)
F6 0.0444(16) 0.101(2) 0.0548(16) 0.0173(16) -0.0048(13) 0.0002(16)

loop_
_atom_site_label
_atom_site_type_symbol
_atom_site_thermal_displace_type
_atom_site_fract_x
_atom_site_fract_y
_atom_site_fract_z
_atom_site_occupancy
_atom_site_U_iso_or_equiv
_atom_site_calc_flag
_atom_site_refinement_flags
Fe2 Fe Uani 0.86281(5) 0.76850(4) 0.66359(2) 1.000 0.0288(2) . .
O11 O Uani 0.9140(2) 0.7083(2) 0.71608(10) 1.000 0.0368(8) . .
O12 O Uani 1.1533(3) 0.5298(2) 0.80481(11) 1.000 0.0446(10) . .
O13 O Uani 0.8002(2) 0.88558(18) 0.70064(10) 1.000 0.0342(8) . .
O14 O Uani 0.5492(2) 1.1415(2) 0.75749(11) 1.000 0.0438(9) . .
N11 N Uani 1.0416(3) 0.8317(2) 0.67046(11) 1.000 0.0305(10) . .
N12 N Uani 0.8735(3) 0.8130(2) 0.59068(11) 1.000 0.0320(10) . .
N13 N Uani 0.8757(3) 0.6302(2) 0.60556(12) 1.000 0.0358(11) . .
N14 N Uani 0.6808(3) 0.7116(2) 0.64304(12) 1.000 0.0342(10) . .
C37 C Uani 1.0227(3) 0.6893(3) 0.73276(13) 1.000 0.0316(11) . .
C38 C Uani 1.0289(3) 0.6186(3) 0.75983(14) 1.000 0.0345(12) . .
C39 C Uani 1.1395(4) 0.5982(3) 0.77864(14) 1.000 0.0364(12) . .
C40 C Uani 1.2475(4) 0.6479(3) 0.77125(15) 1.000 0.0398(14) . .
C41 C Uani 1.2415(3) 0.7159(3) 0.74449(15) 1.000 0.0380(14) . .
C42 C Uani 1.1314(3) 0.7395(3) 0.72444(14) 1.000 0.0326(12) . .
C43 C Uani 1.1336(3) 0.8090(3) 0.69495(13) 1.000 0.0317(11) . .
C44 C Uani 1.0592(3) 0.9006(3) 0.63938(14) 1.000 0.0353(12) . .
C45 C Uani 0.9986(3) 0.8519(3) 0.58553(15) 1.000 0.0366(12) . .
C46 C Uani 0.8254(4) 0.7307(3) 0.54609(15) 1.000 0.0412(12) . .
C47 C Uani 0.8794(4) 0.6388(3) 0.55162(16) 1.000 0.0476(14) . .
C48 C Uani 0.7755(4) 0.5636(3) 0.61444(19) 1.000 0.0479(14) . .
C49 C Uani 0.6579(4) 0.6083(3) 0.61409(18) 1.000 0.0430(14) . .
C50 C Uani 0.5889(3) 0.7622(3) 0.64614(15) 1.000 0.0342(12) . .
C51 C Uani 0.5887(3) 0.8624(3) 0.67149(15) 1.000 0.0329(11) . .
C52 C Uani 0.4787(3) 0.9048(3) 0.67073(15) 1.000 0.0389(12) . .
C53 C Uani 0.4671(4) 0.9977(3) 0.69838(15) 1.000 0.0401(14) . .
C54 C Uani 0.5690(4) 1.0515(3) 0.72929(15) 1.000 0.0346(12) . .
C55 C Uani 0.6806(3) 1.0144(3) 0.72898(14) 1.000 0.0322(11) . .
C56 C Uani 0.6931(3) 0.9197(3) 0.70001(14) 1.000 0.0296(11) . .
C57 C Uani 1.0467(4) 0.4756(3) 0.81403(16) 1.000 0.0409(12) . .
C58 C Uani 1.0865(4) 0.4091(3) 0.84554(15) 1.000 0.0410(14) . .
C59 C Uani 0.9806(4) 0.3424(3) 0.85351(16) 1.000 0.0465(16) . .
C60 C Uani 1.0174(4) 0.2750(3) 0.88644(17) 1.000 0.0492(16) . .
C61 C Uani 0.9122(5) 0.2073(4) 0.89353(19) 1.000 0.0595(19) . .
C62 C Uani 0.9424(6) 0.1441(4) 0.92911(19) 1.000 0.068(2) . .
C63 C Uani 0.8358(7) 0.0740(4) 0.9328(3) 1.000 0.098(3) . .
C64 C Uani 0.8536(14) 0.0165(7) 0.9685(3) 1.000 0.213(7) . .
C65 C Uani 0.6447(4) 1.1956(3) 0.7951(2) 1.000 0.0597(14) . .
C66A C Uani 0.5818(10) 1.2622(7) 0.8422(4) 0.500 0.0597(14) . .
C66B C Uani 0.6013(9) 1.2939(7) 0.8163(4) 0.500 0.0597(14) . .
C67A C Uani 0.5459(13) 1.3555(10) 0.8317(5) 0.500 0.095(2) . .
C67B C Uani 0.5127(13) 1.2861(10) 0.8552(5) 0.500 0.095(2) . .
C68A C Uani 0.4946(15) 1.4256(10) 0.8830(6) 0.500 0.095(2) . .
C68B C Uani 0.4637(15) 1.3969(9) 0.8726(6) 0.500 0.095(2) . .
C69 C Uani 0.4592(6) 1.5110(5) 0.8729(3) 1.000 0.095(2) . .
C70 C Uani 0.4053(6) 1.5651(6) 0.9164(3) 1.000 0.105(3) . .
C71 C Uani 0.3896(13) 1.6670(8) 0.9188(4) 1.000 0.187(7) . .
C72 C Uani 0.3328(10) 1.7223(7) 0.9596(4) 1.000 0.152(5) . .
Fe1 Fe Uani 0.88178(5) 0.25149(4) 0.67279(2) 1.000 0.0290(2) . .
O1 O Uani 0.9237(2) 0.17253(19) 0.71775(10) 1.000 0.0345(8) . .
O2 O Uani 1.1393(2) -0.0158(2) 0.80948(11) 1.000 0.0414(9) . .
O3 O Uani 0.8109(2) 0.35857(19) 0.71598(10) 1.000 0.0361(8) . .
O4 O Uani 0.5549(2) 0.6154(2) 0.75818(12) 1.000 0.0486(10) . .
N1 N Uani 1.0642(3) 0.3114(2) 0.68647(12) 1.000 0.0320(10) . .
N2 N Uani 0.9034(3) 0.3288(2) 0.61311(12) 1.000 0.0330(10) . .
N3 N Uani 0.9013(3) 0.1337(2) 0.60407(12) 1.000 0.0321(10) . .
N4 N Uani 0.7039(3) 0.1875(2) 0.64817(11) 1.000 0.0306(10) . .
C1 C Uani 1.0270(3) 0.1518(3) 0.73787(13) 1.000 0.0303(11) . .
C2 C Uani 1.0255(3) 0.0773(3) 0.76271(14) 1.000 0.0305(11) . .
C3 C Uani 1.1319(4) 0.0548(3) 0.78441(14) 1.000 0.0356(12) . .
C4 C Uani 1.2432(4) 0.1039(3) 0.78066(16) 1.000 0.0416(14) . .
C5 C Uani 1.2458(4) 0.1761(3) 0.75627(16) 1.000 0.0396(12) . .
C6 C Uani 1.1398(3) 0.2031(3) 0.73480(14) 1.000 0.0308(12) . .
C7 C Uani 1.1512(3) 0.2792(3) 0.70995(15) 1.000 0.0347(12) . .
C8 C Uani 1.1001(4) 0.3884(3) 0.66148(16) 1.000 0.0371(12) . .
C9 C Uani 0.9871(4) 0.4169(3) 0.63675(17) 1.000 0.0386(14) . .
C10 C Uani 0.9460(4) 0.2663(3) 0.56563(15) 1.000 0.0411(12) . .
C11 C Uani 0.8826(4) 0.1661(3) 0.55587(15) 1.000 0.0393(14) . .
C12 C Uani 0.8126(4) 0.0529(3) 0.60581(16) 1.000 0.0357(12) . .
C13 C Uani 0.6884(4) 0.0896(3) 0.61248(15) 1.000 0.0343(12) . .
C14 C Uani 0.6063(4) 0.2316(3) 0.65604(15) 1.000 0.0348(12) . .
C15 C Uani 0.6004(3) 0.3291(3) 0.68569(15) 1.000 0.0339(12) . .
C16 C Uani 0.4878(4) 0.3683(3) 0.68467(17) 1.000 0.0428(16) . .
C17 C Uani 0.4738(4) 0.4622(3) 0.70915(17) 1.000 0.0460(16) . .
C18 C Uani 0.5757(4) 0.5220(3) 0.73662(16) 1.000 0.0408(12) . .
C19 C Uani 0.6876(3) 0.4862(3) 0.73919(15) 1.000 0.0353(12) . .
C20 C Uani 0.7021(3) 0.3898(3) 0.71378(14) 1.000 0.0299(11) . .
C21 C Uani 1.0292(4) -0.0659(3) 0.81818(15) 1.000 0.0392(12) . .
C22 C Uani 1.0626(4) -0.1275(3) 0.85378(15) 1.000 0.0430(16) . .
C23 C Uani 0.9536(4) -0.1890(3) 0.86354(15) 1.000 0.0426(14) . .
C24 C Uani 0.9850(5) -0.2521(3) 0.89935(16) 1.000 0.0498(16) . .
C25 C Uani 0.8768(5) -0.3178(3) 0.90593(18) 1.000 0.0541(17) . .
C26 C Uani 0.9060(5) -0.3814(3) 0.94226(17) 1.000 0.0575(18) . .
C27 C Uani 0.7976(6) -0.4495(4) 0.9455(2) 1.000 0.0703(19) . .
C28 C Uani 0.8234(7) -0.5151(4) 0.9806(2) 1.000 0.092(3) . .
C29 C Uani 0.6591(4) 0.6838(3) 0.77988(18) 1.000 0.0481(16) . .
C30 C Uani 0.6200(5) 0.7848(3) 0.79146(18) 1.000 0.0542(17) . .
C31 C Uani 0.5518(5) 0.8141(3) 0.83812(19) 1.000 0.0562(17) . .
C32 C Uani 0.5161(5) 0.9174(4) 0.84793(19) 1.000 0.0631(19) . .
C33 C Uani 0.4518(6) 0.9499(4) 0.8965(2) 1.000 0.0706(19) . .
C34 C Uani 0.4204(6) 1.0532(4) 0.9067(2) 1.000 0.0689(19) . .
C35 C Uani 0.3553(7) 1.0898(6) 0.9542(3) 1.000 0.106(3) . .
C36 C Uani 0.3235(8) 1.1917(5) 0.9630(3) 1.000 0.124(4) . .
P2 P Uani 0.25316(10) 0.08769(8) 0.56427(4) 1.000 0.0423(3) . .
F7 F Uani 0.2414(9) -0.0247(5) 0.5556(3) 0.588(9) 0.075(3) . .
F8 F Uani 0.1700(6) 0.0930(5) 0.6114(2) 0.588(9) 0.069(2) . .
F9 F Uani 0.2500(12) 0.1982(5) 0.5738(4) 0.588(9) 0.091(4) . .
F10 F Uani 0.1233(7) 0.0729(6) 0.5275(3) 0.588(9) 0.083(3) . .
F11 F Uani 0.3648(7) 0.0965(6) 0.5990(4) 0.588(9) 0.097(4) . .
F12 F Uani 0.3182(9) 0.0766(9) 0.5149(3) 0.588(9) 0.124(4) . .
F13 F Uani 0.3921(8) 0.1361(8) 0.5671(4) 0.412(9) 0.095(4) . .
F14 F Uani 0.2890(15) -0.0104(13) 0.5320(7) 0.412(9) 0.146(8) . .
F15 F Uani 0.2198(17) 0.1158(8) 0.5144(4) 0.450 0.127(6) . .
F16 F Uani 0.1288(8) 0.0475(10) 0.5662(8) 0.412(9) 0.138(8) . .
F17 F Uani 0.2986(17) 0.0718(12) 0.6184(5) 0.412(9) 0.152(8) . .
F18 F Uani 0.2235(17) 0.1917(13) 0.5968(7) 0.412(9) 0.147(8) . .
O80 O Uani 0.6649(3) 0.3152(3) 0.55888(13) 1.000 0.0642(14) . .
C81 C Uani 0.5697(4) 0.2983(3) 0.53182(17) 1.000 0.0429(14) . .
C82 C Uani 0.4695(4) 0.3621(3) 0.54414(19) 1.000 0.0528(17) . .
C83 C Uani 0.5463(5) 0.2122(4) 0.48653(19) 1.000 0.0605(17) . .
P1 P Uani 0.74618(10) 0.40578(8) 0.41967(4) 1.000 0.0389(3) . .
F1 F Uani 0.8636(2) 0.39690(18) 0.38718(10) 1.000 0.0527(8) . .
F2 F Uani 0.6299(2) 0.4138(2) 0.45190(11) 1.000 0.0610(10) . .
F3 F Uani 0.7685(3) 0.52066(17) 0.43364(10) 1.000 0.0574(9) . .
F4 F Uani 0.8280(2) 0.4057(2) 0.47051(10) 1.000 0.0600(10) . .
F5 F Uani 0.7255(3) 0.29074(19) 0.40564(12) 1.000 0.0706(10) . .
F6 F Uani 0.6641(2) 0.4049(2) 0.36885(10) 1.000 0.0682(10) . .
H12N H Uiso 0.82340 0.86250 0.59210 1.000 0.0380 calc R
H13N H Uiso 0.94790 0.60710 0.61420 1.000 0.0430 calc R
H38 H Uiso 0.95650 0.58450 0.76530 1.000 0.0410 calc R
H40 H Uiso 1.32340 0.63420 0.78470 1.000 0.0480 calc R
H41 H Uiso 1.31490 0.74900 0.73910 1.000 0.0460 calc R
H43 H Uiso 1.21020 0.84150 0.69320 1.000 0.0380 calc R
H44A H Uiso 1.14670 0.91710 0.63760 1.000 0.0420 calc R
H44B H Uiso 1.02210 0.96080 0.65490 1.000 0.0420 calc R
H45A H Uiso 0.99590 0.89930 0.56460 1.000 0.0440 calc R
H45B H Uiso 1.04520 0.79870 0.56780 1.000 0.0440 calc R
H46A H Uiso 0.84680 0.74440 0.51320 1.000 0.0490 calc R
H46B H Uiso 0.73600 0.72170 0.54520 1.000 0.0490 calc R
H47A H Uiso 0.83300 0.58150 0.52730 1.000 0.0570 calc R
H47B H Uiso 0.96430 0.64040 0.54250 1.000 0.0570 calc R
H48A H Uiso 0.79290 0.54950 0.64830 1.000 0.0570 calc R
H48B H Uiso 0.76940 0.50180 0.58690 1.000 0.0570 calc R
H49A H Uiso 0.62580 0.60230 0.57790 1.000 0.0510 calc R
H49B H Uiso 0.59750 0.57500 0.63080 1.000 0.0510 calc R
H50 H Uiso 0.51360 0.72910 0.62980 1.000 0.0410 calc R
H52 H Uiso 0.41010 0.86760 0.65020 1.000 0.0460 calc R
H53 H Uiso 0.39220 1.02510 0.69680 1.000 0.0480 calc R
H55 H Uiso 0.74920 1.05350 0.74860 1.000 0.0390 calc R
H57A H Uiso 1.00350 0.43760 0.78060 1.000 0.0490 calc R
H57B H Uiso 0.99110 0.52000 0.83320 1.000 0.0490 calc R
H58A H Uiso 1.12440 0.44810 0.87980 1.000 0.0500 calc R
H58B H Uiso 1.14820 0.36950 0.82760 1.000 0.0500 calc R
H59A H Uiso 0.94380 0.30280 0.81920 1.000 0.0560 calc R
H59B H Uiso 0.91830 0.38230 0.87060 1.000 0.0560 calc R
H60A H Uiso 1.08090 0.23600 0.86970 1.000 0.0590 calc R
H60B H Uiso 1.05280 0.31460 0.92100 1.000 0.0590 calc R
H61A H Uiso 0.88080 0.16490 0.85900 1.000 0.0710 calc R
H61B H Uiso 0.84640 0.24660 0.90760 1.000 0.0710 calc R
H62A H Uiso 0.96920 0.18600 0.96430 1.000 0.0820 calc R
H62B H Uiso 1.01070 0.10680 0.91610 1.000 0.0820 calc R
H63A H Uiso 0.76590 0.11170 0.94260 1.000 0.1170 calc R
H63B H Uiso 0.81350 0.02970 0.89780 1.000 0.1170 calc R
H64A H Uiso 0.93910 0.00420 0.97120 1.000 0.3210 calc R
H64B H Uiso 0.80310 -0.04520 0.95590 1.000 0.3210 calc R
H64C H Uiso 0.83090 0.05120 1.00270 1.000 0.3210 calc R
H65A H Uiso 0.69750 1.23640 0.77910 1.000 0.0720 calc R
H65B H Uiso 0.69490 1.15100 0.80780 1.000 0.0720 calc R
H66A H Uiso 0.50870 1.22500 0.84890 0.500 0.0720 calc .
H66B H Uiso 0.63860 1.27810 0.87400 0.500 0.0720 calc .
H66C H Uiso 0.67070 1.34150 0.83300 0.500 0.0720 calc .
H66D H Uiso 0.56190 1.31600 0.78780 0.500 0.0720 calc .
H67A H Uiso 0.48250 1.34020 0.80230 0.500 0.1140 calc .
H67B H Uiso 0.61700 1.39010 0.82180 0.500 0.1140 calc .
H67C H Uiso 0.55250 1.26960 0.88550 0.500 0.1140 calc .
H67D H Uiso 0.44480 1.23630 0.83940 0.500 0.1140 calc .
H68A H Uiso 0.42440 1.39060 0.89340 0.500 0.1140 calc .
H68B H Uiso 0.55850 1.44210 0.91220 0.500 0.1140 calc .
H68C H Uiso 0.37600 1.37670 0.86410 0.500 0.1140 calc .
H68D H Uiso 0.47490 1.40690 0.91070 0.500 0.1140 calc .
H69A H Uiso 0.53070 1.54970 0.86600 1.000 0.1140 calc R
H69B H Uiso 0.40050 1.49500 0.84170 1.000 0.1140 calc R
H70A H Uiso 0.45520 1.56360 0.94810 1.000 0.1250 calc R
H70B H Uiso 0.32460 1.53170 0.91740 1.000 0.1250 calc R
H71A H Uiso 0.47100 1.70040 0.91900 1.000 0.2240 calc R
H71B H Uiso 0.34340 1.66800 0.88610 1.000 0.2240 calc R
H72A H Uiso 0.26140 1.68410 0.96600 1.000 0.2280 calc R
H72B H Uiso 0.30770 1.78030 0.95070 1.000 0.2280 calc R
H72C H Uiso 0.38930 1.74150 0.99100 1.000 0.2280 calc R
H2 H Uiso 0.95090 0.04210 0.76460 1.000 0.0370 calc R
H2N H Uiso 0.82850 0.34780 0.60440 1.000 0.0400 calc R
H3N H Uiso 0.97900 0.11420 0.60620 1.000 0.0390 calc R
H4 H Uiso 1.31620 0.08700 0.79500 1.000 0.0500 calc R
H5 H Uiso 1.32160 0.20910 0.75380 1.000 0.0480 calc R
H7 H Uiso 1.23050 0.30940 0.71060 1.000 0.0410 calc R
H8A H Uiso 1.15620 0.36460 0.63470 1.000 0.0450 calc R
H8B H Uiso 1.14210 0.44520 0.68770 1.000 0.0450 calc R
H9A H Uiso 0.94700 0.46270 0.66340 1.000 0.0460 calc R
H9B H Uiso 1.00910 0.44920 0.60970 1.000 0.0460 calc R
H10A H Uiso 1.03480 0.26400 0.57020 1.000 0.0490 calc R
H10B H Uiso 0.92760 0.29260 0.53560 1.000 0.0490 calc R
H11A H Uiso 0.79500 0.16680 0.54680 1.000 0.0470 calc R
H11B H Uiso 0.91630 0.12110 0.52660 1.000 0.0470 calc R
H12A H Uiso 0.83710 0.02650 0.63520 1.000 0.0430 calc R
H12B H Uiso 0.81000 0.00050 0.57320 1.000 0.0430 calc R
H13A H Uiso 0.64950 0.09130 0.57840 1.000 0.0410 calc R
H13B H Uiso 0.63600 0.04600 0.62690 1.000 0.0410 calc R
H14 H Uiso 0.53190 0.19570 0.64060 1.000 0.0420 calc R
H16 H Uiso 0.41910 0.32770 0.66620 1.000 0.0510 calc R
H17 H Uiso 0.39690 0.48680 0.70770 1.000 0.0550 calc R
H19 H Uiso 0.75510 0.52740 0.75830 1.000 0.0420 calc R
H21A H Uiso 0.98900 -0.10700 0.78480 1.000 0.0460 calc R
H21B H Uiso 0.97290 -0.01890 0.83440 1.000 0.0460 calc R
H22A H Uiso 1.09980 -0.08510 0.88740 1.000 0.0520 calc R
H22B H Uiso 1.12370 -0.17050 0.83820 1.000 0.0520 calc R
H23A H Uiso 0.91650 -0.23110 0.82980 1.000 0.0510 calc R
H23B H Uiso 0.89260 -0.14590 0.87910 1.000 0.0510 calc R
H24A H Uiso 1.04970 -0.29230 0.88510 1.000 0.0600 calc R
H24B H Uiso 1.01690 -0.20990 0.93390 1.000 0.0600 calc R
H25A H Uiso 0.84540 -0.36010 0.87140 1.000 0.0650 calc R
H25B H Uiso 0.81190 -0.27730 0.91980 1.000 0.0650 calc R
H26A H Uiso 0.97360 -0.41980 0.92950 1.000 0.0690 calc R
H26B H Uiso 0.93280 -0.33950 0.97740 1.000 0.0690 calc R
H27A H Uiso 0.77020 -0.49030 0.91010 1.000 0.0840 calc R
H27B H Uiso 0.73060 -0.41080 0.95860 1.000 0.0840 calc R
H28A H Uiso 0.89240 -0.55130 0.96910 1.000 0.1380 calc R
H28B H Uiso 0.75190 -0.56050 0.97880 1.000 0.1380 calc R
H28C H Uiso 0.84240 -0.47560 1.01650 1.000 0.1380 calc R
H29A H Uiso 0.72200 0.67670 0.75490 1.000 0.0580 calc R
H29B H Uiso 0.69400 0.67120 0.81220 1.000 0.0580 calc R
H30A H Uiso 0.69310 0.83100 0.79590 1.000 0.0650 calc R
H30B H Uiso 0.56890 0.79060 0.76090 1.000 0.0650 calc R
H31A H Uiso 0.60230 0.80860 0.86890 1.000 0.0670 calc R
H31B H Uiso 0.47770 0.76910 0.83380 1.000 0.0670 calc R
H32A H Uiso 0.59000 0.96190 0.85050 1.000 0.0760 calc R
H32B H Uiso 0.46270 0.92200 0.81780 1.000 0.0760 calc R
H33A H Uiso 0.50410 0.94330 0.92650 1.000 0.0850 calc R
H33B H Uiso 0.37640 0.90670 0.89340 1.000 0.0850 calc R
H34A H Uiso 0.49640 1.09570 0.90970 1.000 0.0830 calc R
H34B H Uiso 0.36960 1.05930 0.87620 1.000 0.0830 calc R
H35A H Uiso 0.40660 1.08520 0.98490 1.000 0.1280 calc R
H35B H Uiso 0.27980 1.04700 0.95150 1.000 0.1280 calc R
H36A H Uiso 0.39780 1.23610 0.97160 1.000 0.1860 calc R
H36B H Uiso 0.27160 1.20680 0.99170 1.000 0.1860 calc R
H36C H Uiso 0.28030 1.19920 0.93140 1.000 0.1860 calc R
H82A H Uiso 0.49400 0.41380 0.57590 1.000 0.0790 calc R
H82B H Uiso 0.39690 0.32370 0.54930 1.000 0.0790 calc R
H82C H Uiso 0.45170 0.39060 0.51530 1.000 0.0790 calc R
H83A H Uiso 0.62140 0.18110 0.47980 1.000 0.0910 calc R
H83B H Uiso 0.51750 0.23220 0.45590 1.000 0.0910 calc R
H83C H Uiso 0.48460 0.16640 0.49390 1.000 0.0910 calc R

loop_
_atom_type_symbol
_atom_type_description
_atom_type_scat_dispersion_real
_atom_type_scat_dispersion_imag
_atom_type_scat_source
C C 0.0033 0.0016 'International Tables Vol C Tables 4.2.6.8 and 6.1.1.4'
H H 0.0000 0.0000 'International Tables Vol C Tables 4.2.6.8 and 6.1.1.4'
F F 0.0171 0.0103 'International Tables Vol C Tables 4.2.6.8 and 6.1.1.4'
Fe Fe 0.3463 0.8444 'International Tables Vol C Tables 4.2.6.8 and 6.1.1.4'
N N 0.0061 0.0033 'International Tables Vol C Tables 4.2.6.8 and 6.1.1.4'
O O 0.0106 0.0060 'International Tables Vol C Tables 4.2.6.8 and 6.1.1.4'
P P 0.1023 0.0942 'International Tables Vol C Tables 4.2.6.8 and 6.1.1.4'

loop_
_geom_angle_atom_site_label_1
_geom_angle_atom_site_label_2
_geom_angle_atom_site_label_3
_geom_angle
_geom_angle_publ_flag
O11 Fe2 O13 104.90(11) yes
O11 Fe2 N11 86.92(11) yes
O11 Fe2 N12 155.91(11) yes
O11 Fe2 N13 88.13(12) yes
O11 Fe2 N14 103.42(11) yes
O13 Fe2 N11 94.34(11) yes
O13 Fe2 N12 94.34(11) yes
O13 Fe2 N13 160.58(12) yes
O13 Fe2 N14 86.43(11) yes
N11 Fe2 N12 77.16(12) yes
N11 Fe2 N13 100.80(12) yes
N11 Fe2 N14 169.09(12) yes
N12 Fe2 N13 77.43(11) yes
N12 Fe2 N14 91.94(12) yes
N13 Fe2 N14 76.42(12) yes
N2 Fe1 N3 77.97(11) yes
N2 Fe1 N4 98.08(12) yes
N3 Fe1 N4 75.50(12) yes
O1 Fe1 O3 105.10(11) yes
O1 Fe1 N1 86.88(11) yes
O1 Fe1 N2 157.93(11) yes
O1 Fe1 N3 91.19(11) yes
O1 Fe1 N4 97.69(11) yes
O3 Fe1 N1 98.02(11) yes
O3 Fe1 N2 91.03(12) yes
O3 Fe1 N3 157.68(12) yes
O3 Fe1 N4 87.09(11) yes
N1 Fe1 N2 75.86(12) yes
N1 Fe1 N3 98.01(12) yes
N1 Fe1 N4 172.07(12) yes
F9 P2 F11 94.1(6) yes
F9 P2 F12 93.8(6) yes
F10 P2 F11 176.1(5) yes
F7 P2 F12 90.3(6) yes
F10 P2 F12 87.8(4) yes
F11 P2 F12 95.1(5) yes
F7 P2 F8 87.1(4) yes
F7 P2 F9 173.8(6) yes
F7 P2 F10 87.2(5) yes
F7 P2 F11 90.1(5) yes
F13 P2 F18 86.2(8) yes
F8 P2 F9 88.3(5) yes
F8 P2 F10 85.3(4) yes
F8 P2 F11 91.6(4) yes
F8 P2 F12 172.8(4) yes
F9 P2 F10 88.3(6) yes
F13 P2 F17 82.7(8) yes
F14 P2 F18 176.6(10) yes
F14 P2 F16 92.4(9) yes
F14 P2 F17 94.6(9) yes
F17 P2 F18 85.9(9) yes
F13 P2 F14 90.5(7) yes
F13 P2 F16 175.5(9) yes
F16 P2 F18 90.9(9) yes
F16 P2 F17 93.6(10) yes
F1 P1 F5 89.40(16) yes
F1 P1 F6 89.97(13) yes
F2 P1 F6 90.18(14) yes
F1 P1 F3 90.01(16) yes
F2 P1 F5 90.21(17) yes
F1 P1 F4 90.13(14) yes
F5 P1 F6 90.06(16) yes
F2 P1 F4 89.72(14) yes
F4 P1 F6 179.50(17) yes
F3 P1 F6 90.25(16) yes
F3 P1 F4 90.24(16) yes
F3 P1 F5 179.33(19) yes
F2 P1 F3 90.38(17) yes
F1 P1 F2 179.58(17) yes
F4 P1 F5 89.45(17) yes
Fe2 O11 C37 132.4(2) yes
C39 O12 C57 118.6(3) yes
Fe2 O13 C56 134.1(2) yes
C54 O14 C65 117.8(3) yes
Fe1 O1 C1 134.5(2) yes
C3 O2 C21 118.7(3) yes
Fe1 O3 C20 132.4(2) yes
C18 O4 C29 117.4(3) yes
Fe2 N11 C44 113.6(2) yes
C43 N11 C44 119.8(3) yes
Fe2 N11 C43 126.3(3) yes
Fe2 N12 C46 109.3(2) yes
C45 N12 C46 113.0(3) yes
Fe2 N12 C45 111.4(2) yes
C47 N13 C48 116.0(3) yes
Fe2 N13 C48 105.0(2) yes
Fe2 N13 C47 113.9(2) yes
Fe2 N14 C49 117.3(3) yes
Fe2 N14 C50 125.2(3) yes
C49 N14 C50 116.6(3) yes
C45 N12 H12N 108.00 no
C46 N12 H12N 108.00 no
Fe2 N12 H12N 108.00 no
C47 N13 H13N 107.00 no
Fe2 N13 H13N 107.00 no
C48 N13 H13N 107.00 no
C7 N1 C8 116.3(3) yes
Fe1 N1 C8 117.6(2) yes
Fe1 N1 C7 125.6(3) yes
Fe1 N2 C9 107.1(2) yes
Fe1 N2 C10 111.4(2) yes
C9 N2 C10 113.1(3) yes
Fe1 N3 C12 106.4(2) yes
Fe1 N3 C11 110.7(2) yes
C11 N3 C12 112.9(3) yes
C13 N4 C14 116.1(3) yes
Fe1 N4 C14 125.3(3) yes
Fe1 N4 C13 117.8(3) yes
C10 N2 H2N 108.00 no
Fe1 N2 H2N 108.00 no
C9 N2 H2N 108.00 no
Fe1 N3 H3N 109.00 no
C11 N3 H3N 109.00 no
C12 N3 H3N 109.00 no
C38 C37 C42 119.4(3) no
O11 C37 C42 122.0(4) yes
O11 C37 C38 118.6(3) yes
C37 C38 C39 120.3(4) no
O12 C39 C40 115.2(4) yes
O12 C39 C38 123.9(4) yes
C38 C39 C40 120.9(4) no
C39 C40 C41 118.7(4) no
C40 C41 C42 122.8(4) no
C37 C42 C43 123.0(3) no
C41 C42 C43 119.1(3) no
C37 C42 C41 117.9(4) no
N11 C43 C42 126.1(3) yes
N11 C44 C45 106.7(3) yes
N12 C45 C44 108.7(3) yes
N12 C46 C47 109.4(3) yes
N13 C47 C46 110.7(3) yes
N13 C48 C49 110.3(4) yes
N14 C49 C48 108.0(4) yes
N14 C50 C51 126.8(3) yes
C50 C51 C56 122.7(3) no
C52 C51 C56 118.8(4) no
C50 C51 C52 118.4(3) no
C51 C52 C53 122.4(4) no
C52 C53 C54 118.2(4) no
C53 C54 C55 121.2(4) no
O14 C54 C53 114.9(4) yes
O14 C54 C55 123.9(4) yes
C54 C55 C56 120.5(3) no
C51 C56 C55 118.6(3) no
O13 C56 C55 119.5(3) yes
O13 C56 C51 121.9(4) yes
O12 C57 C58 107.8(3) yes
C57 C58 C59 111.7(4) no
C58 C59 C60 113.1(4) no
C59 C60 C61 113.1(4) no
C60 C61 C62 115.0(5) no
C61 C62 C63 113.0(5) no
C62 C63 C64 116.7(8) no
O14 C65 C66B 105.5(5) yes
C66A C65 C66B 35.4(5) no
O14 C65 C66A 107.3(5) yes
C65 C66A C67A 113.1(8) no
C67A C66A C67B 61.9(12) no
C66B C66A C67B 106.5(15) no
C65 C66A C66B 66.7(9) no
C65 C66A C67B 148.5(13) no
C66B C66A C67A 47.5(9) no
C66A C66B C67B 35.9(9) no
C65 C66B C66A 77.9(9) no
C65 C66B C67A 165.0(12) no
C67A C66B C67B 60.2(10) no
C66A C66B C67A 93.8(13) no
C65 C66B C67B 108.2(9) no
C67B C67A C68A 82.2(10) no
C66B C67A C68B 144.9(14) no
C66A C67A C66B 38.7(8) no
C66A C67A C67B 36.7(8) no
C66A C67A C68A 111.2(10) no
C66B C67A C67B 73.8(12) no
C68A C67A C68B 18.5(8) no
C66B C67A C68A 146.7(13) no
C66A C67A C68B 106.2(11) no
C67B C67A C68B 72.0(10) no
C66B C67B C68B 103.8(11) no
C66A C67B C67A 81.5(13) no
C66A C67B C66B 37.5(9) no
C66A C67B C68B 134.6(16) no
C66B C67B C67A 46.0(8) no
C67A C67B C68B 58.1(10) no
C67A C68A C69 111.1(11) no
C67A C68A C68B 66(2) no
C68B C68A C69 108(3) no
C67A C68B C69 106.0(11) no
C67A C68B C68A 96(3) no
C68A C68B C69 54(2) no
C67B C68B C68A 118(3) no
C67B C68B C69 155.7(12) no
C67A C68B C67B 49.9(9) no
C68B C69 C70 112.6(8) no
C68A C69 C68B 17.6(9) no
C68A C69 C70 109.2(9) no
C69 C70 C71 117.1(8) no
C70 C71 C72 119.5(10) no
C39 C38 H38 120.00 no
C37 C38 H38 120.00 no
C39 C40 H40 121.00 no
C41 C40 H40 121.00 no
C42 C41 H41 119.00 no
C40 C41 H41 119.00 no
N11 C43 H43 117.00 no
C42 C43 H43 117.00 no
C45 C44 H44A 110.00 no
C45 C44 H44B 110.00 no
H44A C44 H44B 109.00 no
N11 C44 H44B 110.00 no
N11 C44 H44A 110.00 no
N12 C45 H45A 110.00 no
C44 C45 H45B 110.00 no
N12 C45 H45B 110.00 no
C44 C45 H45A 110.00 no
H45A C45 H45B 108.00 no
N12 C46 H46A 110.00 no
C47 C46 H46A 110.00 no
C47 C46 H46B 110.00 no
N12 C46 H46B 110.00 no
H46A C46 H46B 108.00 no
C46 C47 H47B 110.00 no
N13 C47 H47B 109.00 no
C46 C47 H47A 110.00 no
N13 C47 H47A 109.00 no
H47A C47 H47B 108.00 no
H48A C48 H48B 108.00 no
C49 C48 H48B 110.00 no
C49 C48 H48A 110.00 no
N13 C48 H48A 110.00 no
N13 C48 H48B 110.00 no
N14 C49 H49A 110.00 no
N14 C49 H49B 110.00 no
C48 C49 H49B 110.00 no
H49A C49 H49B 109.00 no
C48 C49 H49A 110.00 no
N14 C50 H50 117.00 no
C51 C50 H50 117.00 no
C51 C52 H52 119.00 no
C53 C52 H52 119.00 no
C54 C53 H53 121.00 no
C52 C53 H53 121.00 no
C54 C55 H55 120.00 no
C56 C55 H55 120.00 no
O12 C57 H57B 110.00 no
C58 C57 H57A 110.00 no
O12 C57 H57A 110.00 no
C58 C57 H57B 110.00 no
H57A C57 H57B 108.00 no
C57 C58 H58A 109.00 no
H58A C58 H58B 108.00 no
C59 C58 H58B 109.00 no
C59 C58 H58A 109.00 no
C57 C58 H58B 109.00 no
C60 C59 H59B 109.00 no
C58 C59 H59B 109.00 no
C58 C59 H59A 109.00 no
H59A C59 H59B 108.00 no
C60 C59 H59A 109.00 no
C61 C60 H60A 109.00 no
C59 C60 H60B 109.00 no
C61 C60 H60B 109.00 no
C59 C60 H60A 109.00 no
H60A C60 H60B 108.00 no
C62 C61 H61B 109.00 no
C60 C61 H61B 108.00 no
H61A C61 H61B 107.00 no
C62 C61 H61A 109.00 no
C60 C61 H61A 109.00 no
C63 C62 H62B 109.00 no
H62A C62 H62B 108.00 no
C61 C62 H62B 109.00 no
C63 C62 H62A 109.00 no
C61 C62 H62A 109.00 no
C62 C63 H63A 108.00 no
H63A C63 H63B 107.00 no
C62 C63 H63B 108.00 no
C64 C63 H63B 108.00 no
C64 C63 H63A 108.00 no
H64B C64 H64C 110.00 no
C63 C64 H64B 109.00 no
C63 C64 H64C 109.00 no
C63 C64 H64A 109.00 no
H64A C64 H64C 110.00 no
H64A C64 H64B 109.00 no
O14 C65 H65A 110.00 no
O14 C65 H65B 110.00 no
C66A C65 H65B 110.00 no
C66B C65 H65B 138.00 no
H65A C65 H65B 109.00 no
C66B C65 H65A 78.00 no
C66A C65 H65A 110.00 no
C67A C66A H66A 109.00 no
C67B C66A H66B 102.00 no
C67B C66A H67C 54.00 no
C67A C66A H67C 102.00 no
C67B C66A H66A 53.00 no
C65 C66A H66A 109.00 no
C65 C66A H66B 109.00 no
C65 C66A H67C 144.00 no
C66B C66A H66B 116.00 no
C66B C66A H67C 147.00 no
C67A C66A H66B 109.00 no
H66B C66A H67C 55.00 no
H66A C66A H66B 108.00 no
H66A C66A H67C 58.00 no
C66B C66A H66A 135.00 no
C67B C66B H67B 103.00 no
H66C C66B H66D 108.00 no
C67B C66B H66D 110.00 no
C65 C66B H66C 110.00 no
C65 C66B H66D 110.00 no
H66C C66B H67B 50.00 no
C66A C66B H66C 104.00 no
C66A C66B H66D 141.00 no
C65 C66B H67B 148.00 no
C66A C66B H67B 127.00 no
C67A C66B H66C 84.00 no
C67A C66B H66D 69.00 no
C67A C66B H67B 46.00 no
C67B C66B H66C 110.00 no
H66D C66B H67B 65.00 no
C68A C67A H67A 109.00 no
C68A C67A H67B 109.00 no
C68B C67A H66D 151.00 no
C68B C67A H67A 96.00 no
C68B C67A H67B 127.00 no
H66C C67A H66D 75.00 no
H66C C67A H67A 131.00 no
H66C C67A H67B 47.00 no
H66D C67A H67A 56.00 no
C67B C67A H66D 108.00 no
C67B C67A H67A 100.00 no
C67B C67A H67B 143.00 no
C68A C67A H66C 119.00 no
C68A C67A H66D 163.00 no
C66B C67A H66C 44.00 no
C66B C67A H66D 50.00 no
C68B C67A H66C 134.00 no
C66A C67A H66C 63.00 no
C66A C67A H66D 84.00 no
C66A C67A H67A 109.00 no
C66A C67A H67B 109.00 no
C66B C67A H67B 79.00 no
C67B C67A H66C 96.00 no
C66B C67A H67A 97.00 no
H67A C67A H67B 108.00 no
H66D C67A H67B 72.00 no
C66B C67B H66A 96.00 no
C66A C67B H67D 107.00 no
C66A C67B H66A 68.00 no
C66A C67B H67C 78.00 no
C67A C67B H67D 120.00 no
C68B C67B H66A 157.00 no
C68B C67B H67C 111.00 no
C66B C67B H67C 111.00 no
C66B C67B H67D 111.00 no
C67A C67B H66A 138.00 no
C67A C67B H67C 130.00 no
C68B C67B H67D 111.00 no
H66A C67B H67D 50.00 no
H67C C67B H67D 109.00 no
H66A C67B H67C 72.00 no
C67A C68A H68D 125.00 no
C68B C68A H68A 48.00 no
C67A C68A H68B 109.00 no
C67A C68A H68A 109.00 no
C69 C68A H68B 109.00 no
H68B C68A H68D 65.00 no
H68A C68A H68B 108.00 no
C68B C68A H68B 141.00 no
C69 C68A H68D 123.00 no
C68B C68A H68D 85.00 no
C69 C68A H68A 109.00 no
H68A C68A H68D 43.00 no
C67A C68B H68A 150.00 no
C68A C68B H68A 101.00 no
C67B C68B H68C 97.00 no
C67B C68B H68D 97.00 no
C68A C68B H68D 63.00 no
C67B C68B H68A 100.00 no
C67A C68B H68C 117.00 no
C67A C68B H68D 129.00 no
C68A C68B H68C 143.00 no
H68A C68B H68C 60.00 no
H68A C68B H68D 44.00 no
C69 C68B H68C 98.00 no
C69 C68B H68D 97.00 no
C69 C68B H68A 104.00 no
H68C C68B H68D 104.00 no
H69A C69 H69B 108.00 no
C68B C69 H69A 122.00 no
C70 C69 H69B 110.00 no
C70 C69 H69A 110.00 no
C68A C69 H69B 110.00 no
C68B C69 H69B 93.00 no
C68A C69 H69A 110.00 no
C71 C70 H70B 108.00 no
C71 C70 H70A 108.00 no
C69 C70 H70B 108.00 no
H70A C70 H70B 107.00 no
C69 C70 H70A 108.00 no
H71A C71 H71B 107.00 no
C70 C71 H71A 108.00 no
C70 C71 H71B 107.00 no
C72 C71 H71B 107.00 no
C72 C71 H71A 108.00 no
H72B C72 H72C 109.00 no
C71 C72 H72A 109.00 no
H72A C72 H72C 109.00 no
C71 C72 H72C 109.00 no
C71 C72 H72B 110.00 no
H72A C72 H72B 109.00 no
O1 C1 C2 119.2(3) yes
C2 C1 C6 119.1(3) no
O1 C1 C6 121.7(4) yes
C1 C2 C3 120.3(3) no
O2 C3 C2 124.5(4) yes
C2 C3 C4 120.8(4) no
O2 C3 C4 114.7(4) yes
C3 C4 C5 119.4(4) no
C4 C5 C6 121.9(4) no
C1 C6 C7 123.4(3) no
C5 C6 C7 118.0(3) no
C1 C6 C5 118.6(4) no
N1 C7 C6 126.6(3) yes
N1 C8 C9 108.6(3) yes
N2 C9 C8 109.1(3) yes
N2 C10 C11 108.5(3) yes
N3 C11 C10 108.2(3) yes
N3 C12 C13 109.2(3) yes
N4 C13 C12 108.2(3) yes
N4 C14 C15 126.1(4) yes
C14 C15 C20 123.7(3) no
C14 C15 C16 117.8(4) no
C16 C15 C20 118.4(4) no
C15 C16 C17 122.6(4) no
C16 C17 C18 118.5(4) no
C17 C18 C19 120.9(4) no
O4 C18 C19 124.4(4) yes
O4 C18 C17 114.7(4) yes
C18 C19 C20 120.6(4) no
O3 C20 C15 121.9(4) yes
C15 C20 C19 119.1(3) no
O3 C20 C19 119.1(3) yes
O2 C21 C22 107.4(3) yes
C21 C22 C23 112.4(4) no
C22 C23 C24 113.4(4) no
C23 C24 C25 112.8(4) no
C24 C25 C26 113.7(4) no
C25 C26 C27 112.0(4) no
C26 C27 C28 113.7(5) no
O4 C29 C30 108.9(4) yes
C29 C30 C31 115.6(4) no
C30 C31 C32 112.9(4) no
C31 C32 C33 113.6(5) no
C32 C33 C34 113.1(5) no
C33 C34 C35 115.8(5) no
C34 C35 C36 114.8(7) no
C1 C2 H2 120.00 no
C3 C2 H2 120.00 no
C5 C4 H4 120.00 no
C3 C4 H4 120.00 no
C4 C5 H5 119.00 no
C6 C5 H5 119.00 no
C6 C7 H7 117.00 no
N1 C7 H7 117.00 no
C9 C8 H8A 110.00 no
N1 C8 H8A 110.00 no
N1 C8 H8B 110.00 no
C9 C8 H8B 110.00 no
H8A C8 H8B 108.00 no
N2 C9 H9B 110.00 no
N2 C9 H9A 110.00 no
C8 C9 H9B 110.00 no
H9A C9 H9B 108.00 no
C8 C9 H9A 110.00 no
H10A C10 H10B 108.00 no
C11 C10 H10B 110.00 no
N2 C10 H10A 110.00 no
N2 C10 H10B 110.00 no
C11 C10 H10A 110.00 no
C10 C11 H11B 110.00 no
H11A C11 H11B 108.00 no
C10 C11 H11A 110.00 no
N3 C11 H11B 110.00 no
N3 C11 H11A 110.00 no
C13 C12 H12A 110.00 no
N3 C12 H12B 110.00 no
N3 C12 H12A 110.00 no
C13 C12 H12B 110.00 no
H12A C12 H12B 108.00 no
N4 C13 H13A 110.00 no
C12 C13 H13A 110.00 no
C12 C13 H13B 110.00 no
H13A C13 H13B 108.00 no
N4 C13 H13B 110.00 no
C15 C14 H14 117.00 no
N4 C14 H14 117.00 no
C15 C16 H16 119.00 no
C17 C16 H16 119.00 no
C18 C17 H17 121.00 no
C16 C17 H17 121.00 no
C18 C19 H19 120.00 no
C20 C19 H19 120.00 no
O2 C21 H21A 110.00 no
C22 C21 H21A 110.00 no
C22 C21 H21B 110.00 no
O2 C21 H21B 110.00 no
H21A C21 H21B 109.00 no
H22A C22 H22B 108.00 no
C23 C22 H22B 109.00 no
C21 C22 H22A 109.00 no
C21 C22 H22B 109.00 no
C23 C22 H22A 109.00 no
C24 C23 H23A 109.00 no
H23A C23 H23B 108.00 no
C22 C23 H23A 109.00 no
C24 C23 H23B 109.00 no
C22 C23 H23B 109.00 no
C23 C24 H24A 109.00 no
C23 C24 H24B 109.00 no
C25 C24 H24A 109.00 no
C25 C24 H24B 109.00 no
H24A C24 H24B 108.00 no
C24 C25 H25A 109.00 no
C24 C25 H25B 109.00 no
C26 C25 H25A 109.00 no
C26 C25 H25B 109.00 no
H25A C25 H25B 108.00 no
C25 C26 H26A 109.00 no
C25 C26 H26B 109.00 no
C27 C26 H26A 109.00 no
C27 C26 H26B 109.00 no
H26A C26 H26B 108.00 no
C26 C27 H27A 109.00 no
C26 C27 H27B 109.00 no
C28 C27 H27A 109.00 no
C28 C27 H27B 109.00 no
H27A C27 H27B 108.00 no
H28A C28 H28C 109.00 no
C27 C28 H28A 110.00 no
C27 C28 H28B 109.00 no
C27 C28 H28C 109.00 no
H28A C28 H28B 109.00 no
H28B C28 H28C 109.00 no
C30 C29 H29B 110.00 no
H29A C29 H29B 108.00 no
C30 C29 H29A 110.00 no
O4 C29 H29B 110.00 no
O4 C29 H29A 110.00 no
C29 C30 H30B 108.00 no
H30A C30 H30B 107.00 no
C31 C30 H30A 108.00 no
C31 C30 H30B 108.00 no
C29 C30 H30A 108.00 no
C30 C31 H31B 109.00 no
C32 C31 H31A 109.00 no
C32 C31 H31B 109.00 no
H31A C31 H31B 108.00 no
C30 C31 H31A 109.00 no
C31 C32 H32A 109.00 no
C31 C32 H32B 109.00 no
C33 C32 H32A 109.00 no
C33 C32 H32B 109.00 no
H32A C32 H32B 108.00 no
C34 C33 H33B 109.00 no
C32 C33 H33B 109.00 no
C34 C33 H33A 109.00 no
C32 C33 H33A 109.00 no
H33A C33 H33B 108.00 no
C33 C34 H34B 108.00 no
C33 C34 H34A 108.00 no
H34A C34 H34B 107.00 no
C35 C34 H34A 108.00 no
C35 C34 H34B 108.00 no
H35A C35 H35B 108.00 no
C36 C35 H35B 109.00 no
C36 C35 H35A 109.00 no
C34 C35 H35B 108.00 no
C34 C35 H35A 109.00 no
C35 C36 H36C 110.00 no
C35 C36 H36B 110.00 no
H36B C36 H36C 109.00 no
H36A C36 H36B 109.00 no
H36A C36 H36C 109.00 no
C35 C36 H36A 110.00 no
O80 C81 C82 121.0(4) yes
O80 C81 C83 121.7(4) yes
C82 C81 C83 117.3(4) no
C81 C82 H82A 110.00 no
C81 C82 H82B 109.00 no
C81 C82 H82C 110.00 no
H82A C82 H82B 109.00 no
H82A C82 H82C 109.00 no
H82B C82 H82C 109.00 no
C81 C83 H83A 109.00 no
C81 C83 H83B 109.00 no
C81 C83 H83C 109.00 no
H83A C83 H83B 109.00 no
H83A C83 H83C 110.00 no
H83B C83 H83C 109.00 no

loop_
_geom_bond_atom_site_label_1
_geom_bond_atom_site_label_2
_geom_bond_distance
_geom_bond_publ_flag
Fe2 O11 1.912(3) yes
Fe2 O13 1.921(3) yes
Fe2 N11 2.098(3) yes
Fe2 N12 2.214(3) yes
Fe2 N13 2.201(3) yes
Fe2 N14 2.106(3) yes
Fe1 N2 2.187(3) yes
Fe1 N3 2.185(3) yes
Fe1 N4 2.105(3) yes
Fe1 N1 2.112(3) yes
Fe1 O1 1.917(3) yes
Fe1 O3 1.922(3) yes
P2 F16 1.466(10) yes
P2 F11 1.479(9) yes
P2 F17 1.582(14) yes
P2 F18 1.591(19) yes
P2 F15 1.524(11) yes
P2 F8 1.599(6) yes
P2 F9 1.546(8) yes
P2 F10 1.661(8) yes
P2 F7 1.566(8) yes
P2 F14 1.544(19) yes
P2 F12 1.523(9) yes
P2 F13 1.634(10) yes
P1 F1 1.607(3) yes
P1 F3 1.592(3) yes
P1 F2 1.593(3) yes
P1 F5 1.593(3) yes
P1 F6 1.585(3) yes
P1 F4 1.588(3) yes
O11 C37 1.333(4) yes
O12 C39 1.360(5) yes
O12 C57 1.439(5) yes
O13 C56 1.321(4) yes
O14 C54 1.359(5) yes
O14 C65 1.441(5) yes
O1 C1 1.324(4) yes
O2 C3 1.360(5) yes
O2 C21 1.436(5) yes
O3 C20 1.324(4) yes
O4 C29 1.446(5) yes
O4 C18 1.359(5) yes
O80 C81 1.214(6) yes
N11 C44 1.461(5) yes
N11 C43 1.287(5) yes
N12 C45 1.487(5) yes
N12 C46 1.482(5) yes
N13 C48 1.485(6) yes
N13 C47 1.483(5) yes
N14 C50 1.292(5) yes
N14 C49 1.479(5) yes
N12 H12N 0.9300 no
N13 H13N 0.9300 no
N1 C7 1.298(5) yes
N1 C8 1.479(5) yes
N2 C9 1.483(5) yes
N2 C10 1.479(5) yes
N3 C11 1.490(5) yes
N3 C12 1.478(5) yes
N4 C13 1.471(5) yes
N4 C14 1.298(6) yes
N2 H2N 0.9300 no
N3 H3N 0.9300 no
C37 C38 1.397(6) no
C37 C42 1.420(5) no
C38 C39 1.379(6) no
C39 C40 1.402(6) no
C40 C41 1.358(6) no
C41 C42 1.405(5) no
C42 C43 1.426(6) no
C44 C45 1.516(5) no
C46 C47 1.529(6) no
C48 C49 1.499(6) no
C50 C51 1.423(6) no
C51 C52 1.407(5) no
C51 C56 1.422(5) no
C52 C53 1.367(6) no
C53 C54 1.407(6) no
C54 C55 1.385(6) no
C55 C56 1.402(6) no
C57 C58 1.503(6) no
C58 C59 1.523(6) no
C59 C60 1.531(6) no
C60 C61 1.518(7) no
C61 C62 1.517(8) no
C62 C63 1.522(9) no
C63 C64 1.431(12) no
C65 C66B 1.506(11) no
C65 C66A 1.605(12) no
C66A C66B 0.951(15) no
C66A C67B 0.916(18) no
C66A C67A 1.517(18) no
C66B C67B 1.496(17) no
C66B C67A 1.121(18) no
C67A C67B 1.35(2) no
C67A C68A 1.64(2) no
C67A C68B 1.50(2) no
C67B C68B 1.68(2) no
C68A C69 1.403(17) no
C68A C68B 0.52(2) no
C68B C69 1.643(16) no
C69 C70 1.415(11) no
C70 C71 1.474(15) no
C71 C72 1.390(16) no
C38 H38 0.9500 no
C40 H40 0.9500 no
C41 H41 0.9500 no
C43 H43 0.9500 no
C44 H44B 0.9900 no
C44 H44A 0.9900 no
C45 H45A 0.9900 no
C45 H45B 0.9900 no
C46 H46A 0.9900 no
C46 H46B 0.9900 no
C47 H47B 0.9900 no
C47 H47A 0.9900 no
C48 H48B 0.9900 no
C48 H48A 0.9900 no
C49 H49A 0.9900 no
C49 H49B 0.9900 no
C50 H50 0.9500 no
C52 H52 0.9500 no
C53 H53 0.9500 no
C55 H55 0.9500 no
C57 H57A 0.9900 no
C57 H57B 0.9900 no
C58 H58B 0.9900 no
C58 H58A 0.9900 no
C59 H59B 0.9900 no
C59 H59A 0.9900 no
C60 H60B 0.9900 no
C60 H60A 0.9900 no
C61 H61A 0.9900 no
C61 H61B 0.9900 no
C62 H62A 0.9900 no
C62 H62B 0.9900 no
C63 H63A 0.9900 no
C63 H63B 0.9900 no
C64 H64A 0.9800 no
C64 H64B 0.9800 no
C64 H64C 0.9800 no
C65 H65A 0.9900 no
C65 H65B 0.9900 no
C66A H66B 0.9900 no
C66A H67C 1.2000 no
C66A H66A 0.9900 no
C66B H67B 1.3500 no
C66B H66D 0.9900 no
C66B H66C 0.9900 no
C67A H66D 1.1900 no
C67A H66C 1.4200 no
C67A H67A 0.9900 no
C67A H67B 0.9900 no
C67B H67C 0.9900 no
C67B H67D 0.9900 no
C67B H66A 0.8500 no
C68A H68D 0.8900 no
C68A H68B 0.9900 no
C68A H68A 0.9900 no
C68B H68C 0.9900 no
C68B H68A 0.7500 no
C68B H68D 0.9900 no
C69 H69A 0.9900 no
C69 H69B 0.9900 no
C70 H70A 0.9900 no
C70 H70B 0.9900 no
C71 H71B 0.9900 no
C71 H71A 0.9900 no
C72 H72A 0.9800 no
C72 H72B 0.9800 no
C72 H72C 0.9800 no
C1 C2 1.400(6) no
C1 C6 1.424(5) no
C2 C3 1.381(6) no
C3 C4 1.400(6) no
C4 C5 1.363(6) no
C5 C6 1.402(6) no
C6 C7 1.423(6) no
C8 C9 1.515(6) no
C10 C11 1.506(6) no
C12 C13 1.518(6) no
C14 C15 1.428(6) no
C15 C16 1.411(6) no
C15 C20 1.416(5) no
C16 C17 1.363(6) no
C17 C18 1.407(6) no
C18 C19 1.385(6) no
C19 C20 1.402(6) no
C21 C22 1.508(6) no
C22 C23 1.522(6) no
C23 C24 1.524(6) no
C24 C25 1.521(7) no
C25 C26 1.535(6) no
C26 C27 1.516(8) no
C27 C28 1.524(8) no
C29 C30 1.507(6) no
C30 C31 1.484(7) no
C31 C32 1.526(7) no
C32 C33 1.506(8) no
C33 C34 1.510(8) no
C34 C35 1.496(10) no
C35 C36 1.495(12) no
C2 H2 0.9500 no
C4 H4 0.9500 no
C5 H5 0.9500 no
C7 H7 0.9500 no
C8 H8A 0.9900 no
C8 H8B 0.9900 no
C9 H9B 0.9900 no
C9 H9A 0.9900 no
C10 H10B 0.9900 no
C10 H10A 0.9900 no
C11 H11B 0.9900 no
C11 H11A 0.9900 no
C12 H12A 0.9900 no
C12 H12B 0.9900 no
C13 H13B 0.9900 no
C13 H13A 0.9900 no
C14 H14 0.9500 no
C16 H16 0.9500 no
C17 H17 0.9500 no
C19 H19 0.9500 no
C21 H21B 0.9900 no
C21 H21A 0.9900 no
C22 H22A 0.9900 no
C22 H22B 0.9900 no
C23 H23B 0.9900 no
C23 H23A 0.9900 no
C24 H24B 0.9900 no
C24 H24A 0.9900 no
C25 H25B 0.9900 no
C25 H25A 0.9900 no
C26 H26B 0.9900 no
C26 H26A 0.9900 no
C27 H27A 0.9900 no
C27 H27B 0.9900 no
C28 H28B 0.9800 no
C28 H28A 0.9800 no
C28 H28C 0.9800 no
C29 H29B 0.9900 no
C29 H29A 0.9900 no
C30 H30A 0.9900 no
C30 H30B 0.9900 no
C31 H31A 0.9900 no
C31 H31B 0.9900 no
C32 H32B 0.9900 no
C32 H32A 0.9900 no
C33 H33A 0.9900 no
C33 H33B 0.9900 no
C34 H34B 0.9900 no
C34 H34A 0.9900 no
C35 H35B 0.9900 no
C35 H35A 0.9900 no
C36 H36C 0.9800 no
C36 H36A 0.9800 no
C36 H36B 0.9800 no
C81 C82 1.493(6) no
C81 C83 1.482(7) no
C82 H82B 0.9800 no
C82 H82A 0.9800 no
C82 H82C 0.9800 no
C83 H83C 0.9800 no
C83 H83A 0.9800 no
C83 H83B 0.9800 no

loop_
_geom_hbond_atom_site_label_D
_geom_hbond_atom_site_label_H
_geom_hbond_atom_site_label_A
_geom_hbond_distance_DH
_geom_hbond_distance_HA
_geom_hbond_distance_DA
_geom_hbond_angle_DHA
_geom_hbond_site_symmetry_A
_geom_hbond_publ_flag
N2 H2N O80 0.93 2.07 2.907(5) 148 . yes
N3 H3N F8 0.93 2.17 3.088(7) 171 1_655 yes
N13 H13N F1 0.93 2.10 2.952(4) 152 2_766 yes
C9 H9B F1 0.99 2.51 3.270(5) 133 2_766 yes
C11 H11B F10 0.99 2.45 3.128(9) 125 1_655 yes
C14 H14 F11 0.95 2.29 3.233(10) 174 . yes
C29 H29A O11 0.99 2.49 3.440(5) 160 . yes
C47 H47A F3 0.99 2.47 3.281(5) 139 . yes
C47 H47B F4 0.99 2.47 3.418(5) 161 2_766 yes
C83 H83C F12 0.98 2.36 3.328(13) 171 . yes

loop_
_geom_torsion_atom_site_label_1
_geom_torsion_atom_site_label_2
_geom_torsion_atom_site_label_3
_geom_torsion_atom_site_label_4
_geom_torsion
_geom_torsion_publ_flag
O13 Fe2 O11 C37 -114.6(3) no
N11 Fe2 O11 C37 -20.9(3) no
N12 Fe2 O11 C37 27.3(5) no
N13 Fe2 O11 C37 80.0(3) no
N14 Fe2 O11 C37 155.6(3) no
O11 Fe2 O13 C56 -119.0(3) no
N11 Fe2 O13 C56 153.1(3) no
N12 Fe2 O13 C56 75.7(3) no
N14 Fe2 O13 C56 -16.0(3) no
O11 Fe2 N11 C43 11.7(3) no
O11 Fe2 N11 C44 -174.7(2) no
O13 Fe2 N11 C43 116.4(3) no
O13 Fe2 N11 C44 -69.9(2) no
N12 Fe2 N11 C43 -150.1(3) no
N12 Fe2 N11 C44 23.5(2) no
N13 Fe2 N11 C43 -75.8(3) no
N13 Fe2 N11 C44 97.8(2) no
O11 Fe2 N12 C45 -44.5(4) no
O11 Fe2 N12 C46 81.1(4) no
O13 Fe2 N12 C45 98.8(2) no
O13 Fe2 N12 C46 -135.6(3) no
N11 Fe2 N12 C45 5.3(2) no
N11 Fe2 N12 C46 131.0(3) no
N13 Fe2 N12 C45 -99.0(3) no
N13 Fe2 N12 C46 26.6(3) no
N14 Fe2 N12 C45 -174.6(2) no
N14 Fe2 N12 C46 -49.0(3) no
O11 Fe2 N13 C47 -162.8(3) no
O11 Fe2 N13 C48 69.3(2) no
N11 Fe2 N13 C47 -76.3(3) no
N11 Fe2 N13 C48 155.8(2) no
N12 Fe2 N13 C47 -2.2(3) no
N12 Fe2 N13 C48 -130.2(3) no
N14 Fe2 N13 C47 92.9(3) no
N14 Fe2 N13 C48 -35.0(2) no
O11 Fe2 N14 C49 -70.4(3) no
O11 Fe2 N14 C50 121.4(3) no
O13 Fe2 N14 C49 -174.9(3) no
O13 Fe2 N14 C50 16.9(3) no
N12 Fe2 N14 C49 90.9(3) no
N12 Fe2 N14 C50 -77.4(3) no
N13 Fe2 N14 C49 14.3(3) no
N13 Fe2 N14 C50 -153.9(3) no
O3 Fe1 N3 C12 -77.0(4) no
N1 Fe1 N3 C11 -89.6(3) no
N1 Fe1 N3 C12 147.4(2) no
N2 Fe1 N3 C11 -16.0(3) no
N2 Fe1 N3 C12 -139.0(3) no
N4 Fe1 N3 C11 85.8(3) no
N4 Fe1 N3 C12 -37.2(2) no
O1 Fe1 N4 C13 -71.6(3) no
O1 Fe1 N4 C14 118.3(3) no
O3 Fe1 N4 C13 -176.5(3) no
O3 Fe1 N4 C14 13.5(3) no
N2 Fe1 N4 C13 92.9(3) no
N2 Fe1 N4 C14 -77.2(3) no
N3 Fe1 N4 C13 17.6(2) no
N3 Fe1 N4 C14 -152.5(3) no
N2 Fe1 N1 C7 -156.4(3) no
N2 Fe1 N1 C8 15.2(3) no
N3 Fe1 N1 C7 -81.0(3) no
N3 Fe1 N1 C8 90.5(3) no
O1 Fe1 N2 C9 -75.1(4) no
O1 Fe1 N2 C10 49.0(4) no
O3 Fe1 N2 C9 62.5(3) no
O3 Fe1 N2 C10 -173.4(3) no
N1 Fe1 N2 C9 -35.5(2) no
N1 Fe1 N2 C10 88.6(3) no
N3 Fe1 N2 C9 -137.1(3) no
N3 Fe1 N2 C10 -13.0(3) no
N4 Fe1 N2 C9 149.7(2) no
N4 Fe1 N2 C10 -86.2(3) no
O1 Fe1 N3 C11 -176.6(3) no
O1 Fe1 N3 C12 60.4(2) no
O3 Fe1 N3 C11 46.0(4) no
O3 Fe1 O1 C1 -110.3(3) no
N1 Fe1 O1 C1 -12.9(3) no
N2 Fe1 O1 C1 25.3(5) no
N3 Fe1 O1 C1 85.1(3) no
N4 Fe1 O1 C1 160.6(3) no
O1 Fe1 O3 C20 -119.1(3) no
N1 Fe1 O3 C20 152.0(3) no
N2 Fe1 O3 C20 76.1(3) no
N3 Fe1 O3 C20 16.4(5) no
N4 Fe1 O3 C20 -22.0(3) no
O1 Fe1 N1 C7 9.8(3) no
O1 Fe1 N1 C8 -178.7(3) no
O3 Fe1 N1 C7 114.6(3) no
O3 Fe1 N1 C8 -73.9(3) no
Fe2 O11 C37 C42 20.8(5) no
Fe2 O11 C37 C38 -160.1(3) no
C57 O12 C39 C38 -0.6(5) no
C39 O12 C57 C58 -177.3(3) no
C57 O12 C39 C40 180.0(3) no
Fe2 O13 C56 C55 -173.5(3) no
Fe2 O13 C56 C51 7.8(6) no
C65 O14 C54 C55 -9.8(6) no
C54 O14 C65 C66A -148.0(5) no
C65 O14 C54 C53 171.9(4) no
C54 O14 C65 C66B 175.1(5) no
Fe1 O1 C1 C2 -169.2(3) no
Fe1 O1 C1 C6 10.6(5) no
C3 O2 C21 C22 -171.0(3) no
C21 O2 C3 C2 -5.4(5) no
C21 O2 C3 C4 176.0(3) no
Fe1 O3 C20 C15 20.3(6) no
Fe1 O3 C20 C19 -158.6(3) no
C29 O4 C18 C17 -170.6(4) no
C29 O4 C18 C19 7.5(6) no
C18 O4 C29 C30 168.4(4) no
Fe2 N11 C43 C42 -3.2(5) no
Fe2 N11 C44 C45 -47.4(3) no
C43 N11 C44 C45 126.7(3) no
C44 N11 C43 C42 -176.5(3) no
Fe2 N12 C45 C44 -31.5(4) no
C46 N12 C45 C44 -155.0(3) no
Fe2 N12 C46 C47 -46.5(4) no
C45 N12 C46 C47 78.2(4) no
Fe2 N13 C47 C46 -21.9(4) no
C48 N13 C47 C46 100.1(4) no
Fe2 N13 C48 C49 52.5(4) no
C47 N13 C48 C49 -74.2(5) no
C49 N14 C50 C51 -179.6(4) no
C50 N14 C49 C48 179.2(4) no
Fe2 N14 C50 C51 -11.2(6) no
Fe2 N14 C49 C48 9.9(4) no
C7 N1 C8 C9 -179.5(3) no
Fe1 N1 C8 C9 8.2(4) no
C8 N1 C7 C6 -177.3(4) no
Fe1 N1 C7 C6 -5.7(6) no
C10 N2 C9 C8 -71.8(4) no
Fe1 N2 C10 C11 39.4(4) no
Fe1 N2 C9 C8 51.3(4) no
C9 N2 C10 C11 160.1(3) no
C12 N3 C11 C10 161.0(3) no
Fe1 N3 C12 C13 52.2(3) no
Fe1 N3 C11 C10 41.8(4) no
C11 N3 C12 C13 -69.4(4) no
C14 N4 C13 C12 176.6(3) no
Fe1 N4 C13 C12 5.6(4) no
C13 N4 C14 C15 -174.9(4) no
Fe1 N4 C14 C15 -4.6(6) no
C42 C37 C38 C39 0.5(6) no
O11 C37 C38 C39 -178.7(3) no
C38 C37 C42 C41 -0.5(5) no
O11 C37 C42 C41 178.6(3) no
O11 C37 C42 C43 -4.2(6) no
C38 C37 C42 C43 176.7(4) no
C37 C38 C39 O12 -179.2(3) no
C37 C38 C39 C40 0.3(6) no
C38 C39 C40 C41 -0.9(6) no
O12 C39 C40 C41 178.6(4) no
C39 C40 C41 C42 0.9(6) no
C40 C41 C42 C37 -0.1(6) no
C40 C41 C42 C43 -177.4(4) no
C41 C42 C43 N11 173.6(4) no
C37 C42 C43 N11 -3.6(6) no
N11 C44 C45 N12 50.2(4) no
N12 C46 C47 N13 45.2(4) no
N13 C48 C49 N14 -41.7(5) no
N14 C50 C51 C52 -179.9(4) no
N14 C50 C51 C56 -3.7(7) no
C50 C51 C52 C53 173.2(4) no
C56 C51 C52 C53 -3.2(6) no
C50 C51 C56 O13 6.6(6) no
C50 C51 C56 C55 -172.2(4) no
C52 C51 C56 O13 -177.2(4) no
C52 C51 C56 C55 4.0(6) no
C51 C52 C53 C54 -1.2(6) no
C52 C53 C54 O14 -177.1(4) no
C52 C53 C54 C55 4.7(6) no
C53 C54 C55 C56 -3.8(6) no
O14 C54 C55 C56 178.1(4) no
C54 C55 C56 C51 -0.7(6) no
C54 C55 C56 O13 -179.4(4) no
O12 C57 C58 C59 -175.3(3) no
C57 C58 C59 C60 -178.8(3) no
C58 C59 C60 C61 -179.0(4) no
C59 C60 C61 C62 -175.8(4) no
C60 C61 C62 C63 -177.1(5) no
C61 C62 C63 C64 -175.6(7) no
O14 C65 C66B C67B 78.7(8) no
O14 C65 C66A C66B -92.6(9) no
O14 C65 C66A C67A -82.4(9) no
O14 C65 C66A C67B -9(3) no
C66B C65 C66A C67A 10.1(9) no
C66B C65 C66A C67B 84(3) no
C66A C65 C66B C67B -19.6(9) no
O14 C65 C66B C66A 98.2(9) no
C65 C66A C66B C67B 147.2(14) no
C67A C66A C66B C65 -167.3(11) no
C65 C66A C66B C67A 167.3(11) no
C67B C66A C66B C65 -147.2(14) no
C67B C66A C66B C67A 20.1(16) no
C67A C66A C66B C67B -20.1(16) no
C67B C66A C67A C68A 40.3(14) no
C67B C66A C67A C68B 21.5(14) no
C65 C66A C67B C66B -72(2) no
C65 C66A C67B C67A -89(2) no
C65 C66A C67B C68B -115(2) no
C66B C66A C67B C67A -16.7(13) no
C66B C66A C67B C68B -43(2) no
C65 C66A C67A C66B -12.6(11) no
C65 C66A C67A C67B 145.4(15) no
C65 C66A C67A C68A -174.4(9) no
C65 C66A C67A C68B 166.9(10) no
C66B C66A C67A C67B 158.0(18) no
C66B C66A C67A C68A -161.7(16) no
C66B C66A C67A C68B 179.5(16) no
C67B C66A C67A C66B -158.0(18) no
C67A C66A C67B C68B -26.1(16) no
C67A C66A C67B C66B 16.7(13) no
C65 C66B C67B C68B -176.0(9) no
C65 C66B C67B C67A -169.4(12) no
C67A C66B C67B C66A -156.7(19) no
C67A C66B C67B C68B -6.6(11) no
C66A C66B C67A C68B -1(3) no
C67B C66B C67A C66A 13.5(11) no
C67B C66B C67A C68A 46(2) no
C66A C66B C67B C67A 156.7(19) no
C66A C66B C67B C68B 150.1(18) no
C66A C66B C67A C67B -13.5(11) no
C66A C66B C67A C68A 32(3) no
C67B C66B C67A C68B 13(2) no
C65 C66B C67B C66A 33.9(14) no
C66B C67A C67B C66A 14.1(12) no
C66A C67A C67B C66B -14.1(12) no
C66A C67A C67B C68B 158.3(14) no
C66B C67A C68A C69 160(2) no
C67B C67A C68A C68B -55(2) no
C67B C67A C68A C69 -155.9(13) no
C68B C67A C68A C69 -101(3) no
C66A C67A C68B C67B -13.3(9) no
C66A C67A C68B C68A 109(2) no
C66B C67A C67B C68B 172.4(13) no
C68A C67A C67B C66A -142.6(13) no
C68A C67A C67B C66B -156.7(13) no
C68A C67A C67B C68B 15.8(9) no
C68B C67A C67B C66A -158.3(14) no
C68B C67A C67B C66B -172.4(13) no
C66A C67A C68A C68B -78(3) no
C66A C67A C68A C69 -178.8(11) no
C66B C67A C68A C68B -99(3) no
C66A C67A C68B C69 162.8(10) no
C66B C67A C68B C67B -13(2) no
C66B C67A C68B C68A 109(3) no
C66B C67A C68B C69 163(2) no
C67B C67A C68B C68A 122(3) no
C67B C67A C68B C69 176.1(12) no
C68A C67A C68B C67B -122(3) no
C68A C67A C68B C69 54(2) no
C66A C67B C68B C69 22(4) no
C66B C67B C68B C67A 5.6(10) no
C66B C67B C68B C68A -67(3) no
C66B C67B C68B C69 -4(3) no
C67A C67B C68B C68A -73(3) no
C67A C67B C68B C69 -9(3) no
C66A C67B C68B C68A -42(4) no
C66A C67B C68B C67A 30.9(19) no
C67A C68A C68B C69 -105.5(16) no
C69 C68A C68B C67A 105.5(16) no
C69 C68A C68B C67B 152.8(13) no
C67A C68A C69 C68B 70(3) no
C67A C68A C69 C70 174.6(9) no
C68B C68A C69 C70 104(3) no
C67A C68A C68B C67B 47.4(16) no
C67B C68B C69 C68A -79(4) no
C67B C68B C69 C70 -161(3) no
C68A C68B C69 C70 -82(3) no
C67A C68B C69 C68A -86(3) no
C67A C68B C69 C70 -168.0(9) no
C68A C69 C70 C71 165.3(10) no
C68B C69 C70 C71 -176.2(9) no
C69 C70 C71 C72 177.5(9) no
O1 C1 C2 C3 -179.4(3) no
C6 C1 C2 C3 0.7(5) no
O1 C1 C6 C5 -179.0(3) no
O1 C1 C6 C7 -0.5(6) no
C2 C1 C6 C5 0.8(5) no
C2 C1 C6 C7 179.3(4) no
C1 C2 C3 O2 179.6(3) no
C1 C2 C3 C4 -1.9(6) no
O2 C3 C4 C5 -180.0(4) no
C2 C3 C4 C5 1.5(6) no
C3 C4 C5 C6 0.2(6) no
C4 C5 C6 C1 -1.3(6) no
C4 C5 C6 C7 -179.9(4) no
C1 C6 C7 N1 -1.1(6) no
C5 C6 C7 N1 177.4(4) no
N1 C8 C9 N2 -39.0(4) no
N2 C10 C11 N3 -53.4(4) no
N3 C12 C13 N4 -38.2(4) no
N4 C14 C15 C16 172.4(4) no
N4 C14 C15 C20 -4.3(7) no
C14 C15 C16 C17 -176.2(4) no
C20 C15 C16 C17 0.7(6) no
C14 C15 C20 O3 -2.5(6) no
C14 C15 C20 C19 176.4(4) no
C16 C15 C20 O3 -179.1(4) no
C16 C15 C20 C19 -0.3(6) no
C15 C16 C17 C18 -0.3(7) no
C16 C17 C18 O4 177.6(4) no
C16 C17 C18 C19 -0.6(6) no
O4 C18 C19 C20 -177.0(4) no
C17 C18 C19 C20 1.0(6) no
C18 C19 C20 O3 178.4(4) no
C18 C19 C20 C15 -0.5(6) no
O2 C21 C22 C23 -176.7(3) no
C21 C22 C23 C24 179.9(3) no
C22 C23 C24 C25 -176.3(4) no
C23 C24 C25 C26 -179.5(4) no
C24 C25 C26 C27 -177.0(4) no
C25 C26 C27 C28 179.1(4) no
O4 C29 C30 C31 75.3(5) no
C29 C30 C31 C32 179.4(4) no
C30 C31 C32 C33 -177.4(5) no
C31 C32 C33 C34 178.2(5) no
C32 C33 C34 C35 179.5(5) no
C33 C34 C35 C36 -179.1(6) no
